data_4336963
loop_
_publ_author_name
'Subhadeep Kal'
'Alexander S. Filatov'
'Peter H. Dinolfo'

_publ_contact_author_address
;
Department of Chemistry & Chemical Biology
Rensselaer Polytechnic Institute
110 8th Street, 125 Cogswell Lab
Troy, NY 12180
USA
;
_publ_contact_author_email dinolp@rpi.edu
_publ_contact_author_fax 518-276-4887
_publ_contact_author_name
;
Dinolfo, Peter H.
;
_publ_contact_author_phone 518-276-2326
_publ_section_title
;
 Structural, Electrochemical, and Spectroscopic Investigation of Acetate
 Bridged Dinuclear Tetrakis-Schiff Base Macrocycles of Mn and Zn
;
_journal_name_full 'Inorganic Chemistry'
_journal_page_first 13963
_journal_page_last 13973
_journal_paper_doi 10.1021/ic401631e
_journal_volume 52
_journal_year 2013
_chemical_formula_moiety '2(C36 H51 Mn2 N6 O4), C3 H7 N O, 2(Cl O4)'
_chemical_formula_sum 'C75 H109 Cl2 Mn4 N13 O17'
_chemical_formula_weight 1755.41
_chemical_name_common '[Mn2LAc](ClO4)'
_chemical_name_systematic
; 
 ? 
;
_space_group_IT_number 14
_symmetry_cell_setting monoclinic
_symmetry_Int_Tables_number 14
_symmetry_space_group_name_Hall '-P 2ybc'
_symmetry_space_group_name_H-M 'P 1 21/c 1'
_atom_sites_solution_hydrogens geom
_atom_sites_solution_primary direct
_atom_sites_solution_secondary difmap
_audit_creation_method SHELXL-97
_cell_angle_alpha 90.00
_cell_angle_beta 106.501(2)
_cell_angle_gamma 90.00
_cell_formula_units_Z 2
_cell_length_a 12.4348(14)
_cell_length_b 16.1580(19)
_cell_length_c 21.724(3)
_cell_measurement_reflns_used 7490
_cell_measurement_temperature 100(2)
_cell_measurement_theta_max 28.31
_cell_measurement_theta_min 2.33
_cell_volume 4185.1(9)
_computing_cell_refinement 'SAINT Ver. 6.22  (Bruker-AXS, 2003)'
_computing_data_collection 'SMART Ver. 5.622 (Bruker-AXS, 2003)'
_computing_data_reduction 'SAINT Ver. 6.22'
_computing_molecular_graphics 'SHELXTL Ver. 6.14'
_computing_publication_material 'SHELXTL Ver. 6.14'
_computing_structure_refinement 'SHELXTL Ver. 6.14'
_computing_structure_solution 'SHELXTL Ver. 6.14 (Bruker-AXS, 2003)'
_diffrn_ambient_temperature 100(2)
_diffrn_measured_fraction_theta_full 1.000
_diffrn_measured_fraction_theta_max 0.942
_diffrn_measurement_device_type 'Bruker SMART APEX CCD area-detector'
_diffrn_measurement_method '0.30\% \w scans'
_diffrn_radiation_monochromator graphite
_diffrn_radiation_source 'fine-focus sealed tube'
_diffrn_radiation_type Mo-K\a
_diffrn_radiation_wavelength 0.71073
_diffrn_reflns_av_R_equivalents 0.0225
_diffrn_reflns_av_sigmaI/netI 0.0217
_diffrn_reflns_limit_h_max 16
_diffrn_reflns_limit_h_min -16
_diffrn_reflns_limit_k_max 21
_diffrn_reflns_limit_k_min -20
_diffrn_reflns_limit_l_max 28
_diffrn_reflns_limit_l_min -28
_diffrn_reflns_number 35763
_diffrn_reflns_theta_full 25.00
_diffrn_reflns_theta_max 28.27
_diffrn_reflns_theta_min 1.60
_diffrn_standards_number 0
_exptl_absorpt_coefficient_mu 0.725
_exptl_absorpt_correction_T_max 0.8806
_exptl_absorpt_correction_T_min 0.8011
_exptl_absorpt_correction_type multi-scan
_exptl_absorpt_process_details
;
SADABS  (Bruker-AXS, 2003)
;
_exptl_crystal_colour yellow
_exptl_crystal_density_diffrn 1.393
_exptl_crystal_description prism
_exptl_crystal_F_000 1840
_exptl_crystal_size_max 0.32
_exptl_crystal_size_mid 0.30
_exptl_crystal_size_min 0.18
_refine_diff_density_max 0.597
_refine_diff_density_min -0.410
_refine_diff_density_rms 0.056
_refine_ls_extinction_method none
_refine_ls_goodness_of_fit_ref 1.014
_refine_ls_hydrogen_treatment noref
_refine_ls_matrix_type full
_refine_ls_number_parameters 607
_refine_ls_number_reflns 9784
_refine_ls_number_restraints 8
_refine_ls_restrained_S_all 1.014
_refine_ls_R_factor_all 0.0407
_refine_ls_R_factor_gt 0.0346
_refine_ls_shift/su_max 0.002
_refine_ls_shift/su_mean 0.000
_refine_ls_structure_factor_coef Fsqd
_refine_ls_weighting_details 'calc w=1/[\s^2^(Fo^2^)+(0.0502P)^2^+2.1123P] where P=(Fo^2^+2Fc^2^)/3'
_refine_ls_weighting_scheme calc
_refine_ls_wR_factor_gt 0.0884
_refine_ls_wR_factor_ref 0.0924
_reflns_number_gt 8526
_reflns_number_total 9784
_reflns_threshold_expression I>2\s(I)
_cod_data_source_file ic401631e_si_002_1.cif
_cod_data_source_block '[Mn2LAc](ClO4)-DMF'
_cod_original_cell_volume 4185.1(8)
_cod_original_sg_symbol_Hall '-P 2ybc     '
_cod_original_sg_symbol_H-M 'P 1 21/c 1 '
_cod_database_code 4336963

loop_
_symmetry_equiv_pos_as_xyz
'x, y, z'
'-x, y+1/2, -z+1/2'
'-x, -y, -z'
'x, -y-1/2, z-1/2'

loop_
_atom_site_label
_atom_site_type_symbol
_atom_site_fract_x
_atom_site_fract_y
_atom_site_fract_z
_atom_site_U_iso_or_equiv
_atom_site_adp_type
_atom_site_occupancy
_atom_site_symmetry_multiplicity
_atom_site_calc_flag
_atom_site_refinement_flags
_atom_site_disorder_assembly
_atom_site_disorder_group
Mn1 Mn 0.096177(18) 0.581943(14) 0.189969(11) 0.01826(7) Uani 1 1 d . . .
Mn2 Mn 0.058430(18) 0.726694(14) 0.081322(11) 0.01950(7) Uani 1 1 d . . .
N1 N 0.11113(11) 0.85457(8) 0.10973(6) 0.0220(3) Uani 1 1 d . A .
N2 N 0.08001(12) 0.79998(9) -0.01851(7) 0.0267(3) Uani 1 1 d . A .
N3 N -0.11008(11) 0.72949(8) 0.01132(6) 0.0223(3) Uani 1 1 d . A .
N4 N -0.00937(11) 0.58248(8) 0.25595(6) 0.0206(3) Uani 1 1 d . . .
N6 N 0.26775(12) 0.56686(8) 0.25329(7) 0.0289(3) Uani 1 1 d . A .
O1 O 0.17121(9) 0.70156(7) 0.17698(5) 0.0208(2) Uani 1 1 d . A .
O2 O -0.04239(9) 0.65693(7) 0.13261(5) 0.0220(2) Uani 1 1 d . . .
O3 O 0.12024(10) 0.62364(7) 0.04370(5) 0.0265(2) Uani 1 1 d . . .
O4 O 0.11814(10) 0.51803(7) 0.11027(5) 0.0262(2) Uani 1 1 d . . .
C1 C 0.5340(8) 0.9323(6) 0.3622(4) 0.0380(14) Uani 0.60 1 d PD A 1
H1A H 0.5074 0.9617 0.3212 0.057 Uiso 0.60 1 calc PR A 1
H1B H 0.5780 0.8839 0.3567 0.057 Uiso 0.60 1 calc PR A 1
H1C H 0.5810 0.9693 0.3945 0.057 Uiso 0.60 1 calc PR A 1
C2 C 0.3652(10) 0.9755(9) 0.3936(6) 0.047(3) Uani 0.60 1 d PD A 1
H2A H 0.4127 1.0107 0.4272 0.070 Uiso 0.60 1 calc PR A 1
H2B H 0.2986 0.9586 0.4060 0.070 Uiso 0.60 1 calc PR A 1
H2C H 0.3421 1.0064 0.3532 0.070 Uiso 0.60 1 calc PR A 1
C3 C 0.4745(5) 0.8524(4) 0.4459(3) 0.0440(13) Uani 0.60 1 d PD A 1
H3A H 0.5204 0.8882 0.4796 0.066 Uiso 0.60 1 calc PR A 1
H3B H 0.5208 0.8072 0.4373 0.066 Uiso 0.60 1 calc PR A 1
H3C H 0.4125 0.8293 0.4599 0.066 Uiso 0.60 1 calc PR A 1
C1X C 0.5389(13) 0.9174(10) 0.3816(6) 0.057(4) Uani 0.40 1 d PD A 2
H1X1 H 0.5355 0.9437 0.3404 0.086 Uiso 0.40 1 calc PR A 2
H1X2 H 0.5795 0.8648 0.3850 0.086 Uiso 0.40 1 calc PR A 2
H1X3 H 0.5781 0.9540 0.4167 0.086 Uiso 0.40 1 calc PR A 2
C2X C 0.3629(14) 0.9871(13) 0.3911(9) 0.036(3) Uani 0.40 1 d PD A 2
H2X1 H 0.2834 0.9752 0.3853 0.054 Uiso 0.40 1 calc PR A 2
H2X2 H 0.3703 1.0260 0.3579 0.054 Uiso 0.40 1 calc PR A 2
H2X3 H 0.3956 1.0116 0.4335 0.054 Uiso 0.40 1 calc PR A 2
C3X C 0.4285(9) 0.8608(6) 0.4531(5) 0.053(2) Uani 0.40 1 d PD A 2
H3X1 H 0.4694 0.8967 0.4884 0.079 Uiso 0.40 1 calc PR A 2
H3X2 H 0.4652 0.8067 0.4571 0.079 Uiso 0.40 1 calc PR A 2
H3X3 H 0.3512 0.8540 0.4549 0.079 Uiso 0.40 1 calc PR A 2
C4 C 0.42793(16) 0.90243(11) 0.38525(8) 0.0317(4) Uani 1 1 d . . .
C5 C 0.35804(13) 0.84823(10) 0.33006(7) 0.0234(3) Uani 1 1 d . A .
C6 C 0.29378(13) 0.88309(10) 0.27273(7) 0.0222(3) Uani 1 1 d . . .
H6 H 0.2920 0.9417 0.2688 0.027 Uiso 1 1 calc R A .
C7 C 0.23150(12) 0.83586(9) 0.22038(7) 0.0197(3) Uani 1 1 d . A .
C8 C 0.23043(12) 0.74772(9) 0.22415(7) 0.0184(3) Uani 1 1 d . . .
C9 C 0.30315(12) 0.71196(9) 0.28117(7) 0.0208(3) Uani 1 1 d . A .
C10 C 0.36354(13) 0.76231(10) 0.33180(7) 0.0223(3) Uani 1 1 d . . .
H10 H 0.4105 0.7364 0.3691 0.027 Uiso 1 1 calc R A .
C11 C 0.17789(12) 0.88250(10) 0.16252(7) 0.0214(3) Uani 1 1 d . . .
H11 H 0.1938 0.9401 0.1637 0.026 Uiso 1 1 calc R A .
C12 C 0.32785(14) 0.62394(11) 0.28696(9) 0.0303(4) Uani 1 1 d . . .
H12 H 0.3944 0.6074 0.3185 0.036 Uiso 1 1 calc R A .
C13 C 0.07856(14) 0.91445(10) 0.05624(8) 0.0256(3) Uani 1 1 d . . .
H13A H 0.1095 0.9698 0.0708 0.031 Uiso 1 1 calc R A .
H13B H -0.0042 0.9188 0.0404 0.031 Uiso 1 1 calc R . .
C14 C 0.12547(14) 0.88321(11) 0.00310(8) 0.0284(3) Uani 1 1 d . A .
H14A H 0.1052 0.9222 -0.0336 0.034 Uiso 1 1 calc R . .
H14B H 0.2083 0.8805 0.0190 0.034 Uiso 1 1 calc R . .
C15 C 0.15352(16) 0.75586(13) -0.04994(9) 0.0349(4) Uani 1 1 d . . .
H15A H 0.1604 0.7880 -0.0869 0.052 Uiso 1 1 calc R A .
H15B H 0.1213 0.7015 -0.0645 0.052 Uiso 1 1 calc R . .
H15C H 0.2279 0.7487 -0.0194 0.052 Uiso 1 1 calc R . .
C16 C -0.03462(14) 0.80820(11) -0.06289(8) 0.0291(4) Uani 1 1 d . . .
H16A H -0.0302 0.8107 -0.1076 0.035 Uiso 1 1 calc R A .
H16B H -0.0686 0.8605 -0.0537 0.035 Uiso 1 1 calc R . .
C17 C -0.10907(14) 0.73557(11) -0.05605(8) 0.0268(3) Uani 1 1 d . A .
H17A H -0.1863 0.7442 -0.0841 0.032 Uiso 1 1 calc R . .
H17B H -0.0798 0.6836 -0.0693 0.032 Uiso 1 1 calc R . .
C18 C -0.20545(13) 0.73020(10) 0.02320(8) 0.0234(3) Uani 1 1 d . . .
H18 H -0.2698 0.7407 -0.0118 0.028 Uiso 1 1 calc R A .
C19 C -0.22364(12) 0.71625(10) 0.08576(7) 0.0215(3) Uani 1 1 d . . .
C20 C -0.33034(13) 0.73663(10) 0.09211(8) 0.0235(3) Uani 1 1 d . . .
H20 H -0.3832 0.7618 0.0567 0.028 Uiso 1 1 calc R A .
C21 C -0.36202(12) 0.72179(9) 0.14744(8) 0.0229(3) Uani 1 1 d . . .
C22 C -0.47893(13) 0.74322(10) 0.15429(9) 0.0262(3) Uani 1 1 d . . .
C23 C -0.55083(15) 0.66400(12) 0.14451(11) 0.0392(5) Uani 1 1 d . . .
H23A H -0.6260 0.6775 0.1475 0.059 Uiso 1 1 calc R . .
H23B H -0.5157 0.6235 0.1777 0.059 Uiso 1 1 calc R . .
H23C H -0.5565 0.6406 0.1021 0.059 Uiso 1 1 calc R . .
C24 C -0.46907(14) 0.77821(11) 0.22135(9) 0.0299(4) Uani 1 1 d . . .
H24A H -0.4186 0.8261 0.2293 0.045 Uiso 1 1 calc R . .
H24B H -0.4390 0.7355 0.2537 0.045 Uiso 1 1 calc R . .
H24C H -0.5433 0.7954 0.2238 0.045 Uiso 1 1 calc R . .
C25 C -0.53844(16) 0.80774(14) 0.10443(10) 0.0411(5) Uani 1 1 d . . .
H25A H -0.6108 0.8221 0.1113 0.062 Uiso 1 1 calc R . .
H25B H -0.5508 0.7849 0.0612 0.062 Uiso 1 1 calc R . .
H25C H -0.4918 0.8575 0.1090 0.062 Uiso 1 1 calc R . .
C26 C -0.28310(13) 0.68158(9) 0.19705(8) 0.0228(3) Uani 1 1 d . . .
H26 H -0.3027 0.6690 0.2352 0.027 Uiso 1 1 calc R A .
C27 C -0.17583(12) 0.65876(9) 0.19328(7) 0.0203(3) Uani 1 1 d . . .
C28 C -0.14189(12) 0.67707(9) 0.13735(7) 0.0194(3) Uani 1 1 d . . .
C29 C -0.10835(13) 0.61218(10) 0.24811(7) 0.0212(3) Uani 1 1 d . . .
H29 H -0.1412 0.6026 0.2820 0.025 Uiso 1 1 calc R A .
C30 C 0.03418(14) 0.52839(10) 0.31201(8) 0.0250(3) Uani 1 1 d . . .
H30A H -0.0164 0.5297 0.3399 0.030 Uiso 1 1 calc R A .
H30B H 0.1094 0.5473 0.3374 0.030 Uiso 1 1 calc R . .
C31 C 0.04104(14) 0.44016(10) 0.28706(8) 0.0253(3) Uani 1 1 d . A .
H31A H 0.0689 0.4019 0.3237 0.030 Uiso 1 1 calc R B 1
H31B H -0.0345 0.4215 0.2620 0.030 Uiso 1 1 calc R B 1
C32 C 0.0913(2) 0.36919(15) 0.20093(12) 0.0300(5) Uani 0.75 1 d PD A 1
H32A H 0.0940 0.3170 0.2244 0.045 Uiso 0.75 1 calc PR A 1
H32B H 0.1472 0.3679 0.1770 0.045 Uiso 0.75 1 calc PR A 1
H32C H 0.0164 0.3764 0.1710 0.045 Uiso 0.75 1 calc PR A 1
N5 N 0.1160(4) 0.4390(4) 0.2471(3) 0.0220(9) Uani 0.75 1 d PD A 1
C33 C 0.23351(18) 0.43271(13) 0.28821(11) 0.0234(4) Uani 0.75 1 d PD A 1
H33A H 0.2569 0.3739 0.2921 0.028 Uiso 0.75 1 calc PR A 1
H33B H 0.2383 0.4537 0.3317 0.028 Uiso 0.75 1 calc PR A 1
C34 C 0.31219(18) 0.48222(13) 0.26007(12) 0.0240(4) Uani 0.75 1 d PD A 1
H34A H 0.3896 0.4810 0.2891 0.029 Uiso 0.75 1 calc PR A 1
H34B H 0.3128 0.4596 0.2178 0.029 Uiso 0.75 1 calc PR A 1
C32X C 0.0215(7) 0.3815(5) 0.1829(4) 0.0296(15) Uani 0.25 1 d PD A 2
H32D H 0.0417 0.3847 0.1425 0.044 Uiso 0.25 1 calc PR A 2
H32E H -0.0571 0.3978 0.1754 0.044 Uiso 0.25 1 calc PR A 2
H32F H 0.0318 0.3247 0.1992 0.044 Uiso 0.25 1 calc PR A 2
N5X N 0.0950(10) 0.4386(12) 0.2310(8) 0.022(3) Uani 0.25 1 d PD A 2
C33X C 0.2108(5) 0.4147(4) 0.2446(3) 0.0234(4) Uani 0.25 1 d PD A 2
H33C H 0.2309 0.4099 0.2038 0.028 Uiso 0.25 1 calc PR A 2
H33D H 0.2214 0.3598 0.2657 0.028 Uiso 0.25 1 calc PR A 2
C34X C 0.2870(6) 0.4761(4) 0.2872(4) 0.0240(4) Uani 0.25 1 d PD A 2
H34C H 0.3660 0.4588 0.2946 0.029 Uiso 0.25 1 calc PR A 2
H34D H 0.2709 0.4786 0.3292 0.029 Uiso 0.25 1 calc PR A 2
C35 C 0.13299(13) 0.54846(10) 0.05964(8) 0.0234(3) Uani 1 1 d . . .
C36 C 0.16757(16) 0.49014(12) 0.01408(9) 0.0330(4) Uani 1 1 d . A .
H36A H 0.1016 0.4751 -0.0211 0.049 Uiso 1 1 calc R . .
H36B H 0.2007 0.4401 0.0373 0.049 Uiso 1 1 calc R . .
H36C H 0.2228 0.5175 -0.0034 0.049 Uiso 1 1 calc R . .
O5 O 0.38445(19) 0.00889(12) 0.11877(10) 0.0784(7) Uani 1 1 d . . .
O6 O 0.39646(12) 0.15327(10) 0.11222(9) 0.0540(4) Uani 1 1 d . . .
O7 O 0.24885(13) 0.09358(10) 0.14399(7) 0.0475(4) Uani 1 1 d . . .
Cl1 Cl 0.35404(7) 0.07685(5) 0.14631(5) 0.02445(16) Uani 0.50 1 d P C 1
O8 O 0.4171(3) 0.0653(2) 0.21257(17) 0.0631(10) Uani 0.50 1 d P C 1
O9 O 0.2087(2) 0.04746(17) -0.05799(13) 0.0369(6) Uani 0.50 1 d P D -1
N7 N 0.3960(3) 0.0164(2) -0.02666(15) 0.0361(7) Uani 0.50 1 d P D -1
C37 C 0.3057(3) 0.0629(2) -0.02897(18) 0.0340(8) Uani 0.50 1 d P D -1
H37 H 0.3188 0.1133 -0.0055 0.041 Uiso 0.50 1 calc PR D -1
C38 C 0.3827(4) -0.0650(3) -0.0540(2) 0.0423(9) Uani 0.50 1 d P D -1
H38A H 0.3881 -0.1060 -0.0200 0.063 Uiso 0.50 1 calc PR D -1
H38B H 0.4417 -0.0752 -0.0748 0.063 Uiso 0.50 1 calc PR D -1
H38C H 0.3091 -0.0694 -0.0858 0.063 Uiso 0.50 1 calc PR D -1
C39 C 0.5082(3) 0.0379(3) 0.0137(2) 0.0447(10) Uani 0.50 1 d P D -1
H39A H 0.5088 0.0956 0.0276 0.067 Uiso 0.50 1 calc PR D -1
H39B H 0.5625 0.0309 -0.0110 0.067 Uiso 0.50 1 calc PR D -1
H39C H 0.5285 0.0017 0.0514 0.067 Uiso 0.50 1 calc PR D -1
Cl1X Cl 0.32825(6) 0.08632(5) 0.10509(5) 0.02457(16) Uani 0.50 1 d P C 2
O8X O 0.2582(2) 0.07286(19) 0.04027(13) 0.0413(6) Uani 0.50 1 d P C 2

loop_
_atom_site_aniso_label
_atom_site_aniso_U_11
_atom_site_aniso_U_22
_atom_site_aniso_U_33
_atom_site_aniso_U_23
_atom_site_aniso_U_13
_atom_site_aniso_U_12
Mn1 0.01557(11) 0.02078(12) 0.01898(12) 0.00071(8) 0.00578(8) 0.00065(8)
Mn2 0.01639(12) 0.02404(13) 0.01770(12) 0.00178(8) 0.00424(9) 0.00054(8)
N1 0.0196(6) 0.0256(6) 0.0204(6) 0.0051(5) 0.0051(5) 0.0033(5)
N2 0.0235(7) 0.0345(8) 0.0218(7) 0.0039(6) 0.0059(5) 0.0019(6)
N3 0.0213(6) 0.0267(7) 0.0178(6) -0.0010(5) 0.0041(5) 0.0008(5)
N4 0.0216(6) 0.0213(6) 0.0193(6) -0.0005(5) 0.0064(5) 0.0003(5)
N6 0.0236(7) 0.0202(7) 0.0372(8) -0.0001(6) -0.0006(6) 0.0040(5)
O1 0.0171(5) 0.0229(5) 0.0204(5) 0.0008(4) 0.0019(4) -0.0006(4)
O2 0.0155(5) 0.0291(6) 0.0221(5) 0.0021(4) 0.0066(4) 0.0030(4)
O3 0.0275(6) 0.0279(6) 0.0258(6) -0.0001(5) 0.0104(5) 0.0022(5)
O4 0.0276(6) 0.0281(6) 0.0245(6) -0.0014(5) 0.0099(5) 0.0010(5)
C1 0.027(2) 0.036(2) 0.044(4) -0.010(2) -0.002(2) -0.0113(17)
C2 0.050(4) 0.044(6) 0.034(4) -0.015(3) -0.009(3) 0.003(3)
C3 0.063(4) 0.032(2) 0.024(2) -0.0046(16) -0.008(2) -0.004(2)
C1X 0.038(4) 0.073(9) 0.056(8) -0.021(6) 0.007(5) -0.009(5)
C2X 0.043(6) 0.020(3) 0.049(7) -0.018(3) 0.019(5) 0.002(3)
C3X 0.087(7) 0.032(4) 0.028(3) -0.001(3) -0.001(5) -0.009(5)
C4 0.0353(9) 0.0244(8) 0.0271(9) -0.0013(7) -0.0045(7) -0.0039(7)
C5 0.0212(7) 0.0253(8) 0.0220(7) -0.0009(6) 0.0036(6) -0.0025(6)
C6 0.0203(7) 0.0202(7) 0.0259(8) 0.0008(6) 0.0062(6) -0.0002(6)
C7 0.0148(6) 0.0228(7) 0.0219(7) 0.0027(6) 0.0060(5) 0.0018(5)
C8 0.0126(6) 0.0229(7) 0.0209(7) 0.0016(6) 0.0065(5) 0.0010(5)
C9 0.0168(7) 0.0219(7) 0.0231(7) 0.0020(6) 0.0048(6) 0.0009(6)
C10 0.0197(7) 0.0261(8) 0.0194(7) 0.0040(6) 0.0029(6) 0.0007(6)
C11 0.0185(7) 0.0213(7) 0.0249(8) 0.0030(6) 0.0073(6) 0.0025(6)
C12 0.0243(8) 0.0261(8) 0.0321(9) 0.0030(7) -0.0053(7) 0.0046(7)
C13 0.0251(8) 0.0257(8) 0.0234(8) 0.0075(6) 0.0028(6) 0.0009(6)
C14 0.0260(8) 0.0337(9) 0.0250(8) 0.0089(7) 0.0063(6) -0.0005(7)
C15 0.0359(10) 0.0461(11) 0.0261(9) 0.0033(8) 0.0143(7) 0.0038(8)
C16 0.0286(8) 0.0371(9) 0.0199(7) 0.0052(7) 0.0039(6) 0.0007(7)
C17 0.0261(8) 0.0345(9) 0.0180(7) 0.0009(6) 0.0035(6) 0.0020(7)
C18 0.0205(7) 0.0260(8) 0.0209(7) -0.0016(6) 0.0013(6) 0.0037(6)
C19 0.0168(7) 0.0243(7) 0.0229(7) -0.0047(6) 0.0049(6) 0.0003(6)
C20 0.0156(7) 0.0259(8) 0.0264(8) -0.0055(6) 0.0015(6) 0.0015(6)
C21 0.0158(7) 0.0207(7) 0.0321(8) -0.0067(6) 0.0068(6) -0.0009(6)
C22 0.0163(7) 0.0262(8) 0.0376(9) -0.0037(7) 0.0102(6) 0.0012(6)
C23 0.0216(8) 0.0363(10) 0.0629(13) -0.0177(9) 0.0173(8) -0.0077(7)
C24 0.0219(8) 0.0281(8) 0.0446(10) -0.0071(7) 0.0173(7) -0.0007(6)
C25 0.0265(9) 0.0501(12) 0.0500(12) 0.0066(9) 0.0161(8) 0.0170(8)
C26 0.0205(7) 0.0210(7) 0.0295(8) -0.0041(6) 0.0114(6) -0.0023(6)
C27 0.0172(7) 0.0200(7) 0.0242(7) -0.0032(6) 0.0065(6) -0.0011(6)
C28 0.0156(6) 0.0197(7) 0.0223(7) -0.0042(6) 0.0045(5) -0.0019(5)
C29 0.0218(7) 0.0232(7) 0.0210(7) -0.0017(6) 0.0099(6) -0.0017(6)
C30 0.0286(8) 0.0277(8) 0.0207(7) 0.0027(6) 0.0103(6) 0.0041(6)
C31 0.0290(8) 0.0249(8) 0.0241(8) 0.0036(6) 0.0107(6) -0.0008(6)
C32 0.0354(14) 0.0248(11) 0.0302(12) -0.0057(9) 0.0101(11) -0.0045(10)
N5 0.0275(17) 0.0186(13) 0.021(2) -0.0017(14) 0.0078(14) -0.0007(12)
C33 0.0213(9) 0.0190(9) 0.0293(10) 0.0038(8) 0.0062(8) 0.0025(8)
C34 0.0196(10) 0.0199(9) 0.0327(13) 0.0038(9) 0.0080(8) 0.0033(8)
C32X 0.029(4) 0.027(4) 0.033(4) -0.013(3) 0.009(3) -0.013(3)
N5X 0.021(5) 0.032(4) 0.019(7) -0.007(5) 0.013(4) -0.005(4)
C33X 0.0213(9) 0.0190(9) 0.0293(10) 0.0038(8) 0.0062(8) 0.0025(8)
C34X 0.0196(10) 0.0199(9) 0.0327(13) 0.0038(9) 0.0080(8) 0.0033(8)
C35 0.0180(7) 0.0286(8) 0.0237(8) -0.0038(6) 0.0063(6) -0.0010(6)
C36 0.0382(10) 0.0343(9) 0.0306(9) -0.0054(7) 0.0168(8) 0.0006(8)
O5 0.1158(17) 0.0544(11) 0.0917(14) 0.0270(10) 0.0727(14) 0.0452(11)
O6 0.0343(8) 0.0524(9) 0.0741(11) -0.0161(8) 0.0137(7) -0.0139(7)
O7 0.0492(9) 0.0538(9) 0.0471(9) 0.0040(7) 0.0261(7) 0.0126(7)
Cl1 0.0243(4) 0.0265(4) 0.0218(4) 0.0003(3) 0.0054(3) -0.0048(3)
O8 0.065(2) 0.066(2) 0.0452(19) 0.0104(16) -0.0060(16) -0.0004(18)
O9 0.0316(13) 0.0427(15) 0.0342(14) 0.0021(11) 0.0059(11) -0.0008(11)
N7 0.0325(16) 0.0450(18) 0.0312(16) -0.0004(14) 0.0096(13) -0.0028(14)
C37 0.036(2) 0.0359(19) 0.0296(18) -0.0002(15) 0.0095(15) -0.0010(15)
C38 0.044(2) 0.045(2) 0.040(2) -0.0014(18) 0.0164(18) 0.0067(18)
C39 0.036(2) 0.063(3) 0.036(2) 0.0008(19) 0.0132(17) -0.006(2)
Cl1X 0.0179(3) 0.0234(4) 0.0341(5) -0.0027(3) 0.0102(3) 0.0000(3)
O8X 0.0392(15) 0.0509(17) 0.0341(14) -0.0115(12) 0.0109(12) -0.0109(13)

loop_
_atom_type_symbol
_atom_type_description
_atom_type_scat_dispersion_real
_atom_type_scat_dispersion_imag
_atom_type_scat_source
C C 0.0033 0.0016 'International Tables Vol C Tables 4.2.6.8 and 6.1.1.4'
H H 0.0000 0.0000 'International Tables Vol C Tables 4.2.6.8 and 6.1.1.4'
N N 0.0061 0.0033 'International Tables Vol C Tables 4.2.6.8 and 6.1.1.4'
O O 0.0106 0.0060 'International Tables Vol C Tables 4.2.6.8 and 6.1.1.4'
Cl Cl 0.1484 0.1585 'International Tables Vol C Tables 4.2.6.8 and 6.1.1.4'
Mn Mn 0.3368 0.7283 'International Tables Vol C Tables 4.2.6.8 and 6.1.1.4'

loop_
_geom_angle_atom_site_label_1
_geom_angle_atom_site_label_2
_geom_angle_atom_site_label_3
_geom_angle
O4 Mn1 O2 93.94(4)
O4 Mn1 O1 99.62(4)
O2 Mn1 O1 74.57(4)
O4 Mn1 N6 97.53(5)
O2 Mn1 N6 152.42(5)
O1 Mn1 N6 78.82(5)
O4 Mn1 N4 141.28(5)
O2 Mn1 N4 81.35(4)
O1 Mn1 N4 115.68(4)
N6 Mn1 N4 104.19(6)
O4 Mn1 N5X 81.5(4)
O2 Mn1 N5X 129.7(3)
O1 Mn1 N5X 155.8(3)
N6 Mn1 N5X 77.0(3)
N4 Mn1 N5X 72.8(4)
O3 Mn2 O1 90.91(4)
O3 Mn2 N1 137.92(5)
O1 Mn2 N1 81.29(4)
O3 Mn2 O2 96.60(4)
O1 Mn2 O2 74.27(4)
N1 Mn2 O2 120.25(5)
O3 Mn2 N3 97.40(5)
O1 Mn2 N3 151.93(5)
N1 Mn2 N3 108.77(5)
O2 Mn2 N3 78.15(5)
O3 Mn2 N2 84.17(5)
O1 Mn2 N2 134.37(4)
N1 Mn2 N2 73.02(5)
O2 Mn2 N2 151.36(4)
N3 Mn2 N2 73.38(5)
C11 N1 C13 115.66(14)
C11 N1 Mn2 129.94(11)
C13 N1 Mn2 113.62(10)
C15 N2 C14 110.81(14)
C15 N2 C16 110.54(14)
C14 N2 C16 109.54(13)
C15 N2 Mn2 113.50(11)
C14 N2 Mn2 105.93(9)
C16 N2 Mn2 106.29(9)
C18 N3 C17 117.99(13)
C18 N3 Mn2 127.64(11)
C17 N3 Mn2 114.29(10)
C29 N4 C30 116.39(13)
C29 N4 Mn1 129.81(11)
C30 N4 Mn1 112.90(9)
C12 N6 C34 118.23(15)
C12 N6 C34X 113.8(3)
C12 N6 Mn1 125.71(11)
C34 N6 Mn1 115.92(12)
C34X N6 Mn1 112.0(2)
C8 O1 Mn2 134.61(10)
C8 O1 Mn1 124.34(9)
Mn2 O1 Mn1 95.98(4)
C28 O2 Mn1 134.58(10)
C28 O2 Mn2 126.61(10)
Mn1 O2 Mn2 95.86(4)
C35 O3 Mn2 133.64(10)
C35 O4 Mn1 127.66(11)
C4 C1 H1A 109.5
C4 C1 H1B 109.5
C4 C1 H1C 109.5
C4 C2 H2A 109.5
C4 C2 H2B 109.5
C4 C2 H2C 109.5
C4 C3 H3A 109.5
C4 C3 H3B 109.5
C4 C3 H3C 109.5
C4 C1X H1X1 109.5
C4 C1X H1X2 109.5
H1X1 C1X H1X2 109.5
C4 C1X H1X3 109.5
H1X1 C1X H1X3 109.5
H1X2 C1X H1X3 109.5
C4 C2X H2X1 109.5
C4 C2X H2X2 109.5
H2X1 C2X H2X2 109.5
C4 C2X H2X3 109.5
H2X1 C2X H2X3 109.5
H2X2 C2X H2X3 109.5
C4 C3X H3X1 109.5
C4 C3X H3X2 109.5
H3X1 C3X H3X2 109.5
C4 C3X H3X3 109.5
H3X1 C3X H3X3 109.5
H3X2 C3X H3X3 109.5
C1X C4 C2 115.5(10)
C1X C4 C3 90.1(6)
C2 C4 C3 114.3(6)
C1X C4 C5 113.2(7)
C2 C4 C5 110.8(5)
C3 C4 C5 111.5(3)
C2 C4 C1 108.1(7)
C3 C4 C1 106.6(4)
C5 C4 C1 105.0(3)
C1X C4 C2X 112.0(9)
C3 C4 C2X 117.5(7)
C5 C4 C2X 111.1(7)
C1 C4 C2X 104.1(8)
C1X C4 C3X 111.6(6)
C2 C4 C3X 95.0(7)
C1 C4 C3X 128.0(5)
C2X C4 C3X 98.8(7)
C10 C5 C6 116.06(14)
C10 C5 C4 122.33(14)
C6 C5 C4 121.33(14)
C5 C6 C7 123.23(14)
C5 C6 H6 118.4
C7 C6 H6 118.4
C6 C7 C8 120.50(14)
C6 C7 C11 115.46(14)
C8 C7 C11 123.86(14)
O1 C8 C7 122.35(13)
O1 C8 C9 121.54(14)
C7 C8 C9 116.01(13)
C10 C9 C8 120.69(14)
C10 C9 C12 116.55(14)
C8 C9 C12 122.42(14)
C5 C10 C9 123.16(14)
C5 C10 H10 118.4
C9 C10 H10 118.4
N1 C11 C7 127.42(15)
N1 C11 H11 116.3
C7 C11 H11 116.3
N6 C12 C9 125.59(15)
N6 C12 H12 117.2
C9 C12 H12 117.2
N1 C13 C14 107.53(13)
N1 C13 H13A 110.2
C14 C13 H13A 110.2
N1 C13 H13B 110.2
C14 C13 H13B 110.2
H13A C13 H13B 108.5
N2 C14 C13 110.35(13)
N2 C14 H14A 109.6
C13 C14 H14A 109.6
N2 C14 H14B 109.6
C13 C14 H14B 109.6
H14A C14 H14B 108.1
N2 C15 H15A 109.5
N2 C15 H15B 109.5
H15A C15 H15B 109.5
N2 C15 H15C 109.5
H15A C15 H15C 109.5
H15B C15 H15C 109.5
N2 C16 C17 111.42(14)
N2 C16 H16A 109.3
C17 C16 H16A 109.3
N2 C16 H16B 109.3
C17 C16 H16B 109.3
H16A C16 H16B 108.0
N3 C17 C16 108.96(13)
N3 C17 H17A 109.9
C16 C17 H17A 109.9
N3 C17 H17B 109.9
C16 C17 H17B 109.9
H17A C17 H17B 108.3
N3 C18 C19 125.68(14)
N3 C18 H18 117.2
C19 C18 H18 117.2
C20 C19 C28 120.38(14)
C20 C19 C18 117.02(14)
C28 C19 C18 122.38(14)
C21 C20 C19 123.38(15)
C21 C20 H20 118.3
C19 C20 H20 118.3
C20 C21 C26 116.05(14)
C20 C21 C22 123.50(15)
C26 C21 C22 120.38(15)
C25 C22 C24 108.21(15)
C25 C22 C23 108.82(16)
C24 C22 C23 108.88(15)
C25 C22 C21 111.32(14)
C24 C22 C21 110.54(13)
C23 C22 C21 109.03(13)
C22 C23 H23A 109.5
C22 C23 H23B 109.5
H23A C23 H23B 109.5
C22 C23 H23C 109.5
H23A C23 H23C 109.5
H23B C23 H23C 109.5
C22 C24 H24A 109.5
C22 C24 H24B 109.5
H24A C24 H24B 109.5
C22 C24 H24C 109.5
H24A C24 H24C 109.5
H24B C24 H24C 109.5
C22 C25 H25A 109.5
C22 C25 H25B 109.5
H25A C25 H25B 109.5
C22 C25 H25C 109.5
H25A C25 H25C 109.5
H25B C25 H25C 109.5
C21 C26 C27 123.17(15)
C21 C26 H26 118.4
C27 C26 H26 118.4
C26 C27 C28 120.63(14)
C26 C27 C29 115.02(14)
C28 C27 C29 124.25(13)
O2 C28 C27 121.98(14)
O2 C28 C19 121.68(14)
C27 C28 C19 116.32(13)
N4 C29 C27 127.47(14)
N4 C29 H29 116.3
C27 C29 H29 116.3
N4 C30 C31 107.67(12)
N4 C30 H30A 110.2
C31 C30 H30A 110.2
N4 C30 H30B 110.2
C31 C30 H30B 110.2
H30A C30 H30B 108.5
N5 C31 C30 109.5(3)
C30 C31 N5X 111.9(7)
N5 C31 H31A 109.8
C30 C31 H31A 109.8
N5X C31 H31A 119.4
N5 C31 H31B 109.8
C30 C31 H31B 109.8
N5X C31 H31B 96.7
H31A C31 H31B 108.2
C31 N5 C32 111.8(4)
C31 N5 C33 109.4(4)
C32 N5 C33 109.5(4)
N5 C33 C34 111.0(3)
N5 C33 H33A 109.4
C34 C33 H33A 109.4
N5 C33 H33B 109.4
C34 C33 H33B 109.4
H33A C33 H33B 108.0
N6 C34 C33 105.31(17)
N6 C34 H34A 110.7
C33 C34 H34A 110.7
N6 C34 H34B 110.7
C33 C34 H34B 110.7
H34A C34 H34B 108.8
N5X C32X H32D 109.5
N5X C32X H32E 109.5
H32D C32X H32E 109.5
N5X C32X H32F 109.5
H32D C32X H32F 109.5
H32E C32X H32F 109.5
C33X N5X C32X 110.9(11)
C33X N5X C31 118.4(11)
C32X N5X C31 104.2(11)
C33X N5X Mn1 102.5(10)
C32X N5X Mn1 112.9(10)
C31 N5X Mn1 108.4(9)
N5X C33X C34X 111.8(8)
N5X C33X H33C 109.3
C34X C33X H33C 109.3
N5X C33X H33D 109.3
C34X C33X H33D 109.3
H33C C33X H33D 107.9
C33X C34X N6 109.4(5)
C33X C34X H34C 109.8
N6 C34X H34C 109.8
C33X C34X H34D 109.8
N6 C34X H34D 109.8
H34C C34X H34D 108.3
O3 C35 O4 125.12(15)
O3 C35 C36 117.18(15)
O4 C35 C36 117.70(15)
C35 C36 H36A 109.5
C35 C36 H36B 109.5
H36A C36 H36B 109.5
C35 C36 H36C 109.5
H36A C36 H36C 109.5
H36B C36 H36C 109.5
O7 Cl1 O5 123.10(14)
O7 Cl1 O8 108.43(19)
O5 Cl1 O8 101.26(19)
O7 Cl1 O6 106.05(10)
O5 Cl1 O6 104.50(11)
O8 Cl1 O6 113.77(17)
C37 N7 C38 120.2(3)
C37 N7 C39 122.3(3)
C38 N7 C39 116.4(4)
O9 C37 N7 126.9(4)
O9 C37 H37 116.5
N7 C37 H37 116.5
O6 Cl1X O5 115.05(14)
O6 Cl1X O8X 114.54(15)
O5 Cl1X O8X 101.27(16)
O6 Cl1X O7 111.70(11)
O5 Cl1X O7 108.61(11)
O8X Cl1X O7 104.69(14)

loop_
_geom_bond_atom_site_label_1
_geom_bond_atom_site_label_2
_geom_bond_distance
Mn1 O4 2.0995(11)
Mn1 O2 2.1841(11)
Mn1 O1 2.1989(11)
Mn1 N6 2.1992(14)
Mn1 N4 2.2013(13)
Mn1 N5X 2.48(2)
Mn2 O3 2.0949(12)
Mn2 O1 2.1896(11)
Mn2 N1 2.2022(14)
Mn2 O2 2.2085(11)
Mn2 N3 2.2126(13)
Mn2 N2 2.5512(14)
N1 C11 1.291(2)
N1 C13 1.4777(19)
N2 C15 1.471(2)
N2 C14 1.482(2)
N2 C16 1.483(2)
N3 C18 1.283(2)
N3 C17 1.470(2)
N4 C29 1.286(2)
N4 C30 1.472(2)
N6 C12 1.278(2)
N6 C34 1.467(2)
N6 C34X 1.628(7)
O1 C8 1.3115(18)
O2 C28 1.3113(18)
O3 C35 1.261(2)
O4 C35 1.265(2)
C1 C4 1.612(9)
C1 H1A 0.9800
C1 H1B 0.9800
C1 H1C 0.9800
C2 C4 1.454(12)
C2 H2A 0.9800
C2 H2B 0.9800
C2 H2C 0.9800
C3 C4 1.513(7)
C3 H3A 0.9800
C3 H3B 0.9800
C3 H3C 0.9800
C1X C4 1.426(15)
C1X H1X1 0.9800
C1X H1X2 0.9800
C1X H1X3 0.9800
C2X C4 1.613(17)
C2X H2X1 0.9800
C2X H2X2 0.9800
C2X H2X3 0.9800
C3X C4 1.618(10)
C3X H3X1 0.9800
C3X H3X2 0.9800
C3X H3X3 0.9800
C4 C5 1.539(2)
C5 C10 1.390(2)
C5 C6 1.394(2)
C6 C7 1.405(2)
C6 H6 0.9500
C7 C8 1.427(2)
C7 C11 1.455(2)
C8 C9 1.432(2)
C9 C10 1.402(2)
C9 C12 1.453(2)
C10 H10 0.9500
C11 H11 0.9500
C12 H12 0.9500
C13 C14 1.520(2)
C13 H13A 0.9900
C13 H13B 0.9900
C14 H14A 0.9900
C14 H14B 0.9900
C15 H15A 0.9800
C15 H15B 0.9800
C15 H15C 0.9800
C16 C17 1.528(2)
C16 H16A 0.9900
C16 H16B 0.9900
C17 H17A 0.9900
C17 H17B 0.9900
C18 C19 1.457(2)
C18 H18 0.9500
C19 C20 1.411(2)
C19 C28 1.429(2)
C20 C21 1.388(2)
C20 H20 0.9500
C21 C26 1.395(2)
C21 C22 1.542(2)
C22 C25 1.534(3)
C22 C24 1.535(2)
C22 C23 1.541(2)
C23 H23A 0.9800
C23 H23B 0.9800
C23 H23C 0.9800
C24 H24A 0.9800
C24 H24B 0.9800
C24 H24C 0.9800
C25 H25A 0.9800
C25 H25B 0.9800
C25 H25C 0.9800
C26 C27 1.409(2)
C26 H26 0.9500
C27 C28 1.426(2)
C27 C29 1.457(2)
C29 H29 0.9500
C30 C31 1.536(2)
C30 H30A 0.9900
C30 H30B 0.9900
C31 N5 1.443(7)
C31 N5X 1.549(18)
C31 H31A 0.9900
C31 H31B 0.9900
C32 N5 1.483(5)
C32 H32A 0.9800
C32 H32B 0.9800
C32 H32C 0.9800
N5 C33 1.484(5)
C33 C34 1.520(3)
C33 H33A 0.9900
C33 H33B 0.9900
C34 H34A 0.9900
C34 H34B 0.9900
C32X N5X 1.495(13)
C32X H32D 0.9800
C32X H32E 0.9800
C32X H32F 0.9800
N5X C33X 1.438(13)
C33X C34X 1.496(9)
C33X H33C 0.9900
C33X H33D 0.9900
C34X H34C 0.9900
C34X H34D 0.9900
C35 C36 1.515(2)
C36 H36A 0.9800
C36 H36B 0.9800
C36 H36C 0.9800
O5 Cl1 1.3548(19)
O5 Cl1X 1.4228(18)
O6 Cl1X 1.3560(17)
O6 Cl1 1.6043(19)
O7 Cl1 1.3225(17)
O7 Cl1X 1.4754(16)
Cl1 O8 1.442(3)
O9 C37 1.218(5)
N7 C37 1.340(5)
N7 C38 1.432(5)
N7 C39 1.463(5)
C37 H37 0.9500
C38 H38A 0.9800
C38 H38B 0.9800
C38 H38C 0.9800
C39 H39A 0.9800
C39 H39B 0.9800
C39 H39C 0.9800
Cl1X O8X 1.446(3)
